data_2234274
loop_
_publ_author_name
'Shao, Bo'
'Wang, Hai-Bin'

_publ_section_title
;
 (<i>R</i>)-1,1'-Binaphthalene-2,2'-diol--(<i>Z</i>)-<i>N</i>-ethylideneethanamine
 <i>N</i>-oxide (1/1)
;
_journal_coeditor_code IS5033
_journal_issue 4
_journal_name_full 'Acta Crystallographica Section E'
_journal_page_first o948
_journal_paper_doi 10.1107/S1600536812007477
_journal_volume 68
_journal_year 2012
_chemical_formula_iupac 'C4 H9 N O, C20 H14 O2'
_chemical_formula_moiety 'C4 H9 N O, C20 H14 O2'
_chemical_formula_sum 'C24 H23 N O3'
_chemical_formula_weight 373.43
_chemical_name_common
;
(<i>R</i>)-1,1'-Binaphthalene-2,2'-diol--
(<i>Z</i>)-<i>N</i>-ethylethanimine <i>N</i>-oxide (1/1)
;
_chemical_name_systematic
;
(<i>R</i>)-1-(2-hydroxynaphthalen-1-yl)naphthalen-2-ol--
(<i>Z</i>)-<i>N</i>-ethylethanimine <i>N</i>-oxide (1/1)
;
_space_group_IT_number 144
_symmetry_cell_setting trigonal
_symmetry_space_group_name_Hall 'P 31'
_symmetry_space_group_name_H-M 'P 31'
_atom_sites_solution_hydrogens geom
_atom_sites_solution_primary direct
_atom_sites_solution_secondary difmap
_audit_creation_method SHELXL-97
_cell_angle_alpha 90.00
_cell_angle_beta 90.00
_cell_angle_gamma 120.00
_cell_formula_units_Z 3
_cell_length_a 8.9579(6)
_cell_length_b 8.9579(6)
_cell_length_c 21.187(3)
_cell_measurement_reflns_used 1360
_cell_measurement_temperature 273(2)
_cell_measurement_theta_max 16.61
_cell_measurement_theta_min 2.35
_cell_volume 1472.4(3)
_computing_cell_refinement 'SAINT (Bruker, 2007)'
_computing_data_collection 'SMART (Bruker, 2007)'
_computing_data_reduction 'SAINT (Bruker, 2007)'
_computing_molecular_graphics 'SHELXTL (Sheldrick, 2008)'
_computing_publication_material 'SHELXL97 (Sheldrick, 2008)'
_computing_structure_refinement 'SHELXL97 (Sheldrick, 2008)'
_computing_structure_solution 'SHELXS97 (Sheldrick, 2008)'
_diffrn_ambient_temperature 273(2)
_diffrn_measured_fraction_theta_full 1.000
_diffrn_measured_fraction_theta_max 1.000
_diffrn_measurement_device_type 'Bruker APEX area-detector'
_diffrn_measurement_method '\f and \w scan'
_diffrn_radiation_monochromator graphite
_diffrn_radiation_source 'fine-focus sealed tube'
_diffrn_radiation_type MoK\a
_diffrn_radiation_wavelength 0.71073
_diffrn_reflns_av_R_equivalents 0.0331
_diffrn_reflns_av_sigmaI/netI 0.0263
_diffrn_reflns_limit_h_max 9
_diffrn_reflns_limit_h_min -10
_diffrn_reflns_limit_k_max 10
_diffrn_reflns_limit_k_min -7
_diffrn_reflns_limit_l_max 25
_diffrn_reflns_limit_l_min -25
_diffrn_reflns_number 7771
_diffrn_reflns_theta_full 25.01
_diffrn_reflns_theta_max 25.01
_diffrn_reflns_theta_min 2.63
_diffrn_standards_number 0
_exptl_absorpt_coefficient_mu 0.083
_exptl_absorpt_correction_T_max 0.977
_exptl_absorpt_correction_T_min 0.964
_exptl_absorpt_correction_type multi-scan
_exptl_absorpt_process_details '(SADABS; Bruker, 2001)'
_exptl_crystal_colour colorless
_exptl_crystal_density_diffrn 1.263
_exptl_crystal_density_method 'not measured'
_exptl_crystal_description prism
_exptl_crystal_F_000 594.0
_exptl_crystal_size_max 0.31
_exptl_crystal_size_mid 0.22
_exptl_crystal_size_min 0.18
_refine_diff_density_max 0.189
_refine_diff_density_min -0.260
_refine_ls_extinction_method none
_refine_ls_goodness_of_fit_ref 1.189
_refine_ls_hydrogen_treatment constr
_refine_ls_matrix_type full
_refine_ls_number_parameters 257
_refine_ls_number_reflns 1732
_refine_ls_number_restraints 1
_refine_ls_restrained_S_all 1.189
_refine_ls_R_factor_all 0.0559
_refine_ls_R_factor_gt 0.0529
_refine_ls_shift/su_max 0.000
_refine_ls_shift/su_mean 0.000
_refine_ls_structure_factor_coef Fsqd
_refine_ls_weighting_details 'calc w=1/[\s^2^(Fo^2^)+(0.0471P)^2^+0.4671P] where P=(Fo^2^+2Fc^2^)/3'
_refine_ls_weighting_scheme calc
_refine_ls_wR_factor_gt 0.1136
_refine_ls_wR_factor_ref 0.1152
_reflns_number_gt 1662
_reflns_number_total 1732
_reflns_threshold_expression I>2sigma(I)
_cod_data_source_file is5033.cif
_cod_data_source_block I
_cod_original_cell_volume 1472.4(2)
_cod_database_code 2234274
_cod_database_fobs_code 2234274

loop_
_symmetry_equiv_pos_as_xyz
'x, y, z'
'-y, x-y, z+1/3'
'-x+y, -x, z+2/3'

loop_
_atom_site_type_symbol
_atom_site_label
_atom_site_fract_x
_atom_site_fract_y
_atom_site_fract_z
_atom_site_U_iso_or_equiv
_atom_site_adp_type
_atom_site_calc_flag
_atom_site_refinement_flags
_atom_site_occupancy
_atom_site_symmetry_multiplicity
O O1 0.6567(4) 0.7994(4) 0.76094(13) 0.0418(7) Uani d . 1 1
H H1 0.5835 0.7851 0.7872 0.063 Uiso calc R 1 1
O O2 0.5514(4) 0.5899(4) 0.59216(14) 0.0500(8) Uani d . 1 1
H H2 0.5018 0.5977 0.5609 0.075 Uiso calc R 1 1
O O3 0.3797(4) 0.7314(5) 0.83262(16) 0.0582(9) Uani d . 1 1
N N1 0.2490(6) 0.5834(6) 0.8144(2) 0.0643(12) Uani d . 1 1
C C1 0.7392(4) 0.6275(4) 0.70313(16) 0.0255(7) Uani d . 1 1
C C2 0.6670(5) 0.6537(5) 0.75628(16) 0.0308(8) Uani d . 1 1
C C3 0.6065(5) 0.5327(5) 0.80628(17) 0.0365(9) Uani d . 1 1
H H3A 0.5573 0.5521 0.8417 0.044 Uiso calc R 1 1
C C4 0.6198(5) 0.3880(5) 0.80293(17) 0.0356(9) Uani d . 1 1
H H4 0.5799 0.3100 0.8363 0.043 Uiso calc R 1 1
C C5 0.6929(5) 0.3548(5) 0.74984(19) 0.0344(9) Uani d . 1 1
C C6 0.7057(6) 0.2039(6) 0.7449(2) 0.0472(11) Uani d . 1 1
H H6 0.6660 0.1247 0.7778 0.057 Uiso calc R 1 1
C C7 0.7742(7) 0.1731(6) 0.6935(2) 0.0551(12) Uani d . 1 1
H H7 0.7819 0.0735 0.6911 0.066 Uiso calc R 1 1
C C8 0.8336(7) 0.2911(6) 0.6437(2) 0.0510(12) Uani d . 1 1
H H8 0.8796 0.2686 0.6080 0.061 Uiso calc R 1 1
C C9 0.8253(5) 0.4385(5) 0.64668(18) 0.0370(9) Uani d . 1 1
H H9 0.8674 0.5161 0.6132 0.044 Uiso calc R 1 1
C C10 0.7537(4) 0.4758(5) 0.69961(17) 0.0292(8) Uani d . 1 1
C C11 0.8048(5) 0.7566(4) 0.65051(16) 0.0266(8) Uani d . 1 1
C C12 0.7106(5) 0.7323(5) 0.59651(17) 0.0323(9) Uani d . 1 1
C C13 0.7759(5) 0.8506(5) 0.54687(18) 0.0411(10) Uani d . 1 1
H H13 0.7108 0.8299 0.5104 0.049 Uiso calc R 1 1
C C14 0.9330(5) 0.9954(5) 0.55105(18) 0.0399(10) Uani d . 1 1
H H14 0.9747 1.0715 0.5172 0.048 Uiso calc R 1 1
C C15 1.0329(5) 1.0315(5) 0.60593(19) 0.0342(9) Uani d . 1 1
C C16 1.1919(6) 1.1874(6) 0.6136(2) 0.0464(11) Uani d . 1 1
H H16 1.2330 1.2674 0.5810 0.056 Uiso calc R 1 1
C C17 1.2848(6) 1.2220(6) 0.6673(2) 0.0562(13) Uani d . 1 1
H H17 1.3878 1.3256 0.6718 0.067 Uiso calc R 1 1
C C18 1.2245(6) 1.1009(6) 0.7159(2) 0.0579(13) Uani d . 1 1
H H18 1.2897 1.1232 0.7525 0.069 Uiso calc R 1 1
C C19 1.0714(5) 0.9500(6) 0.71080(19) 0.0413(10) Uani d . 1 1
H H19 1.0337 0.8720 0.7441 0.050 Uiso calc R 1 1
C C20 0.9695(5) 0.9104(5) 0.65601(17) 0.0288(8) Uani d . 1 1
C C21 0.2757(9) 0.6739(10) 0.7052(3) 0.094(2) Uani d . 1 1
H H21A 0.3380 0.6372 0.6785 0.140 Uiso calc R 1 1
H H21B 0.3534 0.7868 0.7215 0.140 Uiso calc R 1 1
H H21C 0.1865 0.6772 0.6812 0.140 Uiso calc R 1 1
C C22 0.1986(8) 0.5529(9) 0.7577(3) 0.0802(18) Uani d . 1 1
H H22 0.1050 0.4449 0.7486 0.096 Uiso calc R 1 1
C C23 0.0453(10) 0.4797(11) 0.9012(4) 0.110(3) Uani d . 1 1
H H23A -0.0384 0.4820 0.8735 0.165 Uiso calc R 1 1
H H23B 0.1082 0.5886 0.9225 0.165 Uiso calc R 1 1
H H23C -0.0123 0.3896 0.9318 0.165 Uiso calc R 1 1
C C24 0.1635(9) 0.4481(9) 0.8648(3) 0.093(2) Uani d . 1 1
H H24A 0.1012 0.3351 0.8454 0.112 Uiso calc R 1 1
H H24B 0.2505 0.4498 0.8925 0.112 Uiso calc R 1 1

loop_
_atom_site_aniso_label
_atom_site_aniso_U_11
_atom_site_aniso_U_22
_atom_site_aniso_U_33
_atom_site_aniso_U_12
_atom_site_aniso_U_13
_atom_site_aniso_U_23
O1 0.0524(18) 0.0364(15) 0.0433(17) 0.0272(14) 0.0132(13) 0.0028(12)
O2 0.0400(16) 0.0387(17) 0.0457(18) 0.0005(13) -0.0158(13) 0.0099(13)
O3 0.057(2) 0.067(2) 0.055(2) 0.0340(19) 0.0085(16) -0.0168(16)
N1 0.055(3) 0.072(3) 0.057(3) 0.025(2) 0.007(2) -0.006(2)
C1 0.0221(17) 0.0219(18) 0.0266(17) 0.0067(15) -0.0059(15) -0.0002(14)
C2 0.0277(19) 0.032(2) 0.033(2) 0.0144(17) -0.0027(15) 0.0006(15)
C3 0.042(2) 0.045(2) 0.0238(19) 0.0221(19) 0.0043(16) 0.0013(16)
C4 0.041(2) 0.035(2) 0.028(2) 0.0174(18) 0.0057(17) 0.0098(17)
C5 0.032(2) 0.030(2) 0.038(2) 0.0134(17) -0.0003(17) 0.0037(16)
C6 0.061(3) 0.035(2) 0.048(3) 0.026(2) 0.006(2) 0.0130(19)
C7 0.078(3) 0.042(3) 0.058(3) 0.040(3) 0.011(3) 0.006(2)
C8 0.071(3) 0.048(3) 0.045(3) 0.038(3) 0.011(2) -0.002(2)
C9 0.045(2) 0.036(2) 0.033(2) 0.0229(19) 0.0051(17) 0.0049(17)
C10 0.0246(18) 0.0260(19) 0.032(2) 0.0093(15) -0.0003(15) 0.0000(15)
C11 0.0305(19) 0.0234(18) 0.0277(18) 0.0148(16) 0.0031(15) 0.0026(14)
C12 0.032(2) 0.028(2) 0.032(2) 0.0116(17) -0.0026(16) -0.0003(16)
C13 0.045(2) 0.043(2) 0.030(2) 0.018(2) -0.0035(18) 0.0063(18)
C14 0.045(2) 0.040(2) 0.029(2) 0.017(2) 0.0055(18) 0.0156(18)
C15 0.031(2) 0.029(2) 0.040(2) 0.0129(17) 0.0030(17) 0.0030(16)
C16 0.039(2) 0.037(2) 0.052(3) 0.0106(19) 0.008(2) 0.0136(19)
C17 0.033(2) 0.040(2) 0.067(3) -0.003(2) -0.007(2) 0.003(2)
C18 0.041(3) 0.049(3) 0.058(3) 0.003(2) -0.016(2) 0.005(2)
C19 0.039(2) 0.041(2) 0.035(2) 0.0126(19) -0.0064(17) 0.0014(17)
C20 0.0285(19) 0.0288(19) 0.032(2) 0.0168(16) 0.0016(16) -0.0009(15)
C21 0.076(4) 0.149(6) 0.058(3) 0.057(5) -0.007(3) 0.016(4)
C22 0.055(3) 0.097(5) 0.070(4) 0.025(3) -0.012(3) -0.021(4)
C23 0.095(5) 0.110(6) 0.119(6) 0.047(5) 0.032(5) 0.033(5)
C24 0.092(5) 0.087(5) 0.088(5) 0.035(4) 0.024(4) 0.014(4)

loop_
_atom_type_symbol
_atom_type_description
_atom_type_scat_dispersion_real
_atom_type_scat_dispersion_imag
_atom_type_scat_source
C C 0.0033 0.0000 'International Tables Vol C Tables 4.2.6.8 and 6.1.1.4'
H H 0.0000 0.0000 'International Tables Vol C Tables 4.2.6.8 and 6.1.1.4'
N N 0.0061 0.0000 'International Tables Vol C Tables 4.2.6.8 and 6.1.1.4'
O O 0.0106 0.0000 'International Tables Vol C Tables 4.2.6.8 and 6.1.1.4'

loop_
_geom_angle_atom_site_label_1
_geom_angle_atom_site_label_2
_geom_angle_atom_site_label_3
_geom_angle
C2 O1 H1 109.5
C12 O2 H2 109.5
C22 N1 O3 122.6(5)
C22 N1 C24 121.1(5)
O3 N1 C24 116.3(4)
C2 C1 C10 118.6(3)
C2 C1 C11 120.9(3)
C10 C1 C11 120.5(3)
O1 C2 C1 119.2(3)
O1 C2 C3 119.9(3)
C1 C2 C3 120.9(3)
C4 C3 C2 120.5(3)
C4 C3 H3A 119.7
C2 C3 H3A 119.7
C3 C4 C5 121.0(3)
C3 C4 H4 119.5
C5 C4 H4 119.5
C4 C5 C6 122.0(4)
C4 C5 C10 118.7(3)
C6 C5 C10 119.3(4)
C7 C6 C5 121.3(4)
C7 C6 H6 119.4
C5 C6 H6 119.4
C6 C7 C8 119.8(4)
C6 C7 H7 120.1
C8 C7 H7 120.1
C9 C8 C7 120.9(4)
C9 C8 H8 119.5
C7 C8 H8 119.5
C8 C9 C10 121.2(4)
C8 C9 H9 119.4
C10 C9 H9 119.4
C9 C10 C5 117.4(3)
C9 C10 C1 122.3(3)
C5 C10 C1 120.3(3)
C12 C11 C20 118.4(3)
C12 C11 C1 121.7(3)
C20 C11 C1 120.0(3)
O2 C12 C11 118.6(3)
O2 C12 C13 120.4(3)
C11 C12 C13 121.1(3)
C14 C13 C12 121.1(4)
C14 C13 H13 119.4
C12 C13 H13 119.4
C13 C14 C15 120.7(3)
C13 C14 H14 119.6
C15 C14 H14 119.6
C14 C15 C20 118.6(3)
C14 C15 C16 122.2(4)
C20 C15 C16 119.2(4)
C17 C16 C15 121.5(4)
C17 C16 H16 119.2
C15 C16 H16 119.2
C16 C17 C18 119.3(4)
C16 C17 H17 120.4
C18 C17 H17 120.4
C19 C18 C17 121.2(4)
C19 C18 H18 119.4
C17 C18 H18 119.4
C18 C19 C20 121.2(4)
C18 C19 H19 119.4
C20 C19 H19 119.4
C19 C20 C15 117.6(4)
C19 C20 C11 122.3(3)
C15 C20 C11 120.1(3)
C22 C21 H21A 109.5
C22 C21 H21B 109.5
H21A C21 H21B 109.5
C22 C21 H21C 109.5
H21A C21 H21C 109.5
H21B C21 H21C 109.5
N1 C22 C21 125.2(6)
N1 C22 H22 117.4
C21 C22 H22 117.4
C24 C23 H23A 109.5
C24 C23 H23B 109.5
H23A C23 H23B 109.5
C24 C23 H23C 109.5
H23A C23 H23C 109.5
H23B C23 H23C 109.5
C23 C24 N1 110.4(6)
C23 C24 H24A 109.6
N1 C24 H24A 109.6
C23 C24 H24B 109.6
N1 C24 H24B 109.6
H24A C24 H24B 108.1

loop_
_geom_bond_atom_site_label_1
_geom_bond_atom_site_label_2
_geom_bond_distance
O1 C2 1.357(4)
O1 H1 0.8200
O2 C12 1.360(5)
O2 H2 0.8200
O3 N1 1.313(5)
N1 C22 1.265(7)
N1 C24 1.506(8)
C1 C2 1.376(5)
C1 C10 1.431(5)
C1 C11 1.498(5)
C2 C3 1.416(5)
C3 C4 1.361(6)
C3 H3A 0.9300
C4 C5 1.406(6)
C4 H4 0.9300
C5 C6 1.416(6)
C5 C10 1.419(5)
C6 C7 1.345(6)
C6 H6 0.9300
C7 C8 1.397(7)
C7 H7 0.9300
C8 C9 1.361(6)
C8 H8 0.9300
C9 C10 1.412(5)
C9 H9 0.9300
C11 C12 1.373(5)
C11 C20 1.434(5)
C12 C13 1.397(5)
C13 C14 1.358(6)
C13 H13 0.9300
C14 C15 1.403(6)
C14 H14 0.9300
C15 C20 1.417(5)
C15 C16 1.420(6)
C16 C17 1.351(6)
C16 H16 0.9300
C17 C18 1.394(7)
C17 H17 0.9300
C18 C19 1.366(6)
C18 H18 0.9300
C19 C20 1.408(5)
C19 H19 0.9300
C21 C22 1.463(9)
C21 H21A 0.9600
C21 H21B 0.9600
C21 H21C 0.9600
C22 H22 0.9300
C23 C24 1.447(10)
C23 H23A 0.9600
C23 H23B 0.9600
C23 H23C 0.9600
C24 H24A 0.9700
C24 H24B 0.9700

loop_
_geom_hbond_atom_site_label_D
_geom_hbond_atom_site_label_H
_geom_hbond_atom_site_label_A
_geom_hbond_site_symmetry_A
_geom_hbond_distance_DH
_geom_hbond_distance_HA
_geom_hbond_distance_DA
_geom_hbond_angle_DHA
_geom_hbond_publ_flag
O1 H1 O3 . 0.82 1.90 2.706(5) 167 yes
O2 H2 O3 3_564 0.82 1.96 2.763(5) 168 yes

loop_
_geom_torsion_atom_site_label_1
_geom_torsion_atom_site_label_2
_geom_torsion_atom_site_label_3
_geom_torsion_atom_site_label_4
_geom_torsion
C10 C1 C2 O1 178.3(3)
C11 C1 C2 O1 -0.5(5)
C10 C1 C2 C3 -0.6(5)
C11 C1 C2 C3 -179.4(3)
O1 C2 C3 C4 -178.4(4)
C1 C2 C3 C4 0.5(6)
C2 C3 C4 C5 -0.3(6)
C3 C4 C5 C6 -179.0(4)
C3 C4 C5 C10 0.3(6)
C4 C5 C6 C7 179.2(5)
C10 C5 C6 C7 -0.1(7)
C5 C6 C7 C8 -0.2(8)
C6 C7 C8 C9 0.8(8)
C7 C8 C9 C10 -1.1(7)
C8 C9 C10 C5 0.8(6)
C8 C9 C10 C1 -178.3(4)
C4 C5 C10 C9 -179.5(4)
C6 C5 C10 C9 -0.2(5)
C4 C5 C10 C1 -0.5(5)
C6 C5 C10 C1 178.9(4)
C2 C1 C10 C9 179.7(3)
C11 C1 C10 C9 -1.6(5)
C2 C1 C10 C5 0.6(5)
C11 C1 C10 C5 179.4(3)
C2 C1 C11 C12 -100.6(4)
C10 C1 C11 C12 80.6(4)
C2 C1 C11 C20 79.0(4)
C10 C1 C11 C20 -99.7(4)
C20 C11 C12 O2 -177.4(3)
C1 C11 C12 O2 2.2(5)
C20 C11 C12 C13 2.7(5)
C1 C11 C12 C13 -177.7(3)
O2 C12 C13 C14 178.5(4)
C11 C12 C13 C14 -1.6(6)
C12 C13 C14 C15 -1.0(6)
C13 C14 C15 C20 2.4(6)
C13 C14 C15 C16 -175.4(4)
C14 C15 C16 C17 178.4(5)
C20 C15 C16 C17 0.7(7)
C15 C16 C17 C18 1.0(8)
C16 C17 C18 C19 -1.7(8)
C17 C18 C19 C20 0.6(8)
C18 C19 C20 C15 1.1(6)
C18 C19 C20 C11 -177.2(4)
C14 C15 C20 C19 -179.5(4)
C16 C15 C20 C19 -1.7(5)
C14 C15 C20 C11 -1.2(5)
C16 C15 C20 C11 176.6(4)
C12 C11 C20 C19 177.0(4)
C1 C11 C20 C19 -2.7(5)
C12 C11 C20 C15 -1.2(5)
C1 C11 C20 C15 179.1(3)
O3 N1 C22 C21 0.1(10)
C24 N1 C22 C21 -178.4(6)
C22 N1 C24 C23 -100.9(8)
O3 N1 C24 C23 80.5(7)
